data_7001859
loop_
_publ_author_name
'Santillan, Guillermo A.'
'Carrano, Carl J.'

_publ_section_title
;
 Self assembly of silver(i) coordination polymers formed through
 hydrogen bonding with a new ditopic heteroscorpionate ligand
;
_journal_issue 33
_journal_name_full 'Dalton Transactions'
_journal_page_first 6599
_journal_page_last 6605
_journal_paper_doi 10.1039/b906047b
_journal_year 2009
_chemical_formula_sum 'C41 H52 Ag F3 N8 O8 S'
_chemical_formula_weight 981.84
_chemical_name_systematic
;
?
;
_space_group_IT_number 2
_symmetry_cell_setting triclinic
_symmetry_space_group_name_Hall '-P 1'
_symmetry_space_group_name_H-M 'P -1'
_atom_sites_solution_hydrogens geom
_atom_sites_solution_primary direct
_atom_sites_solution_secondary difmap
_audit_creation_method SHELXL-97
_cell_angle_alpha 77.654(3)
_cell_angle_beta 71.812(3)
_cell_angle_gamma 62.334(3)
_cell_formula_units_Z 2
_cell_length_a 12.3951(10)
_cell_length_b 12.7251(11)
_cell_length_c 16.9436(14)
_cell_measurement_reflns_used 9884
_cell_measurement_temperature 240(2)
_cell_measurement_theta_max 0.00
_cell_measurement_theta_min 0.00
_cell_volume 2241.1(3)
_computing_cell_refinement 'Bruker SMART'
_computing_data_collection 'Bruker SMART'
_computing_data_reduction 'Bruker SAINT'
_computing_molecular_graphics 'Bruker SHELXTL'
_computing_publication_material 'Bruker SHELXTL'
_computing_structure_refinement 'SHELXL-97 (Sheldrick, 1997)'
_computing_structure_solution 'SHELXS-97 (Sheldrick, 1990)'
_diffrn_ambient_temperature 240(2)
_diffrn_measured_fraction_theta_full 0.982
_diffrn_measured_fraction_theta_max 0.982
_diffrn_measurement_device_type 'CCD area detector'
_diffrn_measurement_method 'phi and omega scans'
_diffrn_radiation_monochromator graphite
_diffrn_radiation_source 'fine-focus sealed tube'
_diffrn_radiation_type MoK\a
_diffrn_radiation_wavelength 0.71073
_diffrn_reflns_av_R_equivalents 0.0425
_diffrn_reflns_av_sigmaI/netI 0.0440
_diffrn_reflns_limit_h_max 15
_diffrn_reflns_limit_h_min -15
_diffrn_reflns_limit_k_max 16
_diffrn_reflns_limit_k_min -16
_diffrn_reflns_limit_l_max 21
_diffrn_reflns_limit_l_min -18
_diffrn_reflns_number 41858
_diffrn_reflns_theta_full 27.11
_diffrn_reflns_theta_max 27.11
_diffrn_reflns_theta_min 2.02
_exptl_absorpt_coefficient_mu 0.568
_exptl_absorpt_correction_T_max 0.8948
_exptl_absorpt_correction_T_min 0.8480
_exptl_absorpt_correction_type multi-scan
_exptl_absorpt_process_details SADABS
_exptl_crystal_colour colorless
_exptl_crystal_density_diffrn 1.455
_exptl_crystal_density_meas ?
_exptl_crystal_density_method .
_exptl_crystal_description block
_exptl_crystal_F_000 1016
_exptl_crystal_size_max 0.30
_exptl_crystal_size_mid 0.20
_exptl_crystal_size_min 0.20
_refine_diff_density_max 0.658
_refine_diff_density_min -0.523
_refine_diff_density_rms 0.072
_refine_ls_extinction_method none
_refine_ls_goodness_of_fit_ref 1.027
_refine_ls_hydrogen_treatment constr
_refine_ls_matrix_type full
_refine_ls_number_parameters 559
_refine_ls_number_reflns 9732
_refine_ls_number_restraints 0
_refine_ls_restrained_S_all 1.027
_refine_ls_R_factor_all 0.0758
_refine_ls_R_factor_gt 0.0458
_refine_ls_shift/su_max 0.001
_refine_ls_shift/su_mean 0.000
_refine_ls_structure_factor_coef Fsqd
_refine_ls_weighting_details 'calc w=1/[\s^2^(Fo^2^)+(0.0666P)^2^+1.6081P] where P=(Fo^2^+2Fc^2^)/3'
_refine_ls_weighting_scheme calc
_refine_ls_wR_factor_gt 0.1164
_refine_ls_wR_factor_ref 0.1319
_reflns_number_gt 6859
_reflns_number_total 9732
_reflns_threshold_expression >2sigma(I)
_cod_data_source_file b906047b.txt
_cod_data_source_block gs034a
_cod_depositor_comments
;
The following automatic conversions were performed:
'_symmetry_cell_setting' value 'Triclinic' changed to 'triclinic'
according to '/home/saulius/struct/CIF-dictionaries/cif_core.dic'
dictionary named 'cif_core.dic' version 2.4.1 from 2010-06-29.

Automatic conversion script
Id: cif_fix_enum 1527 2010-12-29 10:47:43Z saulius 
;
_cod_original_sg_symbol_H-M P-1
_cod_database_code 7001859

loop_
_symmetry_equiv_pos_as_xyz
'x, y, z'
'-x, -y, -z'

loop_
_atom_site_label
_atom_site_type_symbol
_atom_site_fract_x
_atom_site_fract_y
_atom_site_fract_z
_atom_site_U_iso_or_equiv
_atom_site_adp_type
_atom_site_occupancy
_atom_site_symmetry_multiplicity
_atom_site_calc_flag
_atom_site_refinement_flags
_atom_site_disorder_assembly
_atom_site_disorder_group
Ag1 Ag 0.82512(3) 0.68464(3) 0.260173(14) 0.04703(11) Uani 1 1 d . . .
N1 N 0.7002(2) 0.7283(3) 0.16044(16) 0.0369(6) Uani 1 1 d . . .
N2 N 0.7422(2) 0.7692(2) 0.08003(16) 0.0348(6) Uani 1 1 d . . .
N3 N 0.9826(2) 0.6149(2) 0.14194(15) 0.0341(6) Uani 1 1 d . . .
N4 N 0.9660(2) 0.6646(2) 0.06421(15) 0.0314(6) Uani 1 1 d . . .
N5 N 0.9114(2) 0.7174(2) 0.35527(15) 0.0350(6) Uani 1 1 d . . .
N6 N 0.8628(2) 0.6945(2) 0.43816(15) 0.0314(6) Uani 1 1 d . . .
N7 N 0.7632(2) 0.5688(2) 0.37618(15) 0.0357(6) Uani 1 1 d . . .
N8 N 0.7221(2) 0.6063(2) 0.45445(15) 0.0312(6) Uani 1 1 d . . .
O1 O 0.8649(2) 1.1311(2) 0.20960(16) 0.0483(6) Uani 1 1 d . . .
H1A H 0.9384 1.1161 0.2074 0.072 Uiso 1 1 calc R . .
O2 O 1.0770(2) 0.9884(2) 0.11066(15) 0.0446(6) Uani 1 1 d . . .
O3 O 0.4109(2) 1.1529(2) 0.33251(17) 0.0487(6) Uani 1 1 d . . .
H3A H 0.3545 1.1479 0.3192 0.073 Uiso 1 1 calc R . .
O4 O 0.5887(2) 1.1429(2) 0.38906(15) 0.0419(5) Uani 1 1 d . . .
C1 C 0.5140(3) 0.6956(4) 0.2403(2) 0.0488(9) Uani 1 1 d . . .
H1B H 0.5582 0.6694 0.2841 0.073 Uiso 1 1 calc R . .
H1C H 0.5007 0.6308 0.2301 0.073 Uiso 1 1 calc R . .
H1D H 0.4335 0.7626 0.2572 0.073 Uiso 1 1 calc R . .
C2 C 0.5904(3) 0.7325(3) 0.1625(2) 0.0388(8) Uani 1 1 d . . .
C3 C 0.5616(3) 0.7758(3) 0.0848(2) 0.0453(8) Uani 1 1 d . . .
H3B H 0.4894 0.7866 0.0707 0.054 Uiso 1 1 calc R . .
C4 C 0.6590(3) 0.7993(3) 0.0336(2) 0.0380(7) Uani 1 1 d . . .
C5 C 0.6780(4) 0.8486(4) -0.0556(2) 0.0549(10) Uani 1 1 d . . .
H5A H 0.7578 0.8538 -0.0738 0.082 Uiso 1 1 calc R . .
H5B H 0.6105 0.9273 -0.0609 0.082 Uiso 1 1 calc R . .
H5C H 0.6779 0.7966 -0.0899 0.082 Uiso 1 1 calc R . .
C6 C 1.1306(4) 0.4372(4) 0.2034(2) 0.0564(10) Uani 1 1 d . . .
H6A H 1.0729 0.4729 0.2542 0.085 Uiso 1 1 calc R . .
H6B H 1.2141 0.4271 0.2009 0.085 Uiso 1 1 calc R . .
H6C H 1.1327 0.3602 0.2028 0.085 Uiso 1 1 calc R . .
C7 C 1.0877(3) 0.5162(3) 0.12992(19) 0.0364(7) Uani 1 1 d . . .
C8 C 1.1406(3) 0.5029(3) 0.0444(2) 0.0413(8) Uani 1 1 d . . .
H8A H 1.2158 0.4406 0.0198 0.050 Uiso 1 1 calc R . .
C9 C 1.0615(3) 0.5983(3) 0.00361(19) 0.0355(7) Uani 1 1 d . . .
C10 C 1.0710(4) 0.6309(4) -0.0873(2) 0.0487(9) Uani 1 1 d . . .
H10A H 0.9989 0.7047 -0.0955 0.073 Uiso 1 1 calc R . .
H10B H 1.0727 0.5681 -0.1122 0.073 Uiso 1 1 calc R . .
H10C H 1.1474 0.6413 -0.1134 0.073 Uiso 1 1 calc R . .
C11 C 0.8602(3) 0.7797(3) 0.05546(19) 0.0323(7) Uani 1 1 d . . .
H11A H 0.8738 0.8070 -0.0046 0.039 Uiso 1 1 calc R . .
C12 C 0.8583(3) 0.8719(3) 0.10068(18) 0.0323(7) Uani 1 1 d . . .
C13 C 0.9700(3) 0.8840(3) 0.08497(19) 0.0336(7) Uani 1 1 d . . .
H13A H 1.0434 0.8332 0.0496 0.040 Uiso 1 1 calc R . .
C14 C 0.9734(3) 0.9692(3) 0.12061(19) 0.0339(7) Uani 1 1 d . . .
C15 C 0.8644(3) 1.0460(3) 0.17337(19) 0.0355(7) Uani 1 1 d . . .
C16 C 0.7542(3) 1.0353(3) 0.1878(2) 0.0396(8) Uani 1 1 d . . .
H16A H 0.6807 1.0869 0.2225 0.048 Uiso 1 1 calc R . .
C17 C 0.7499(3) 0.9492(3) 0.1516(2) 0.0374(7) Uani 1 1 d . . .
H17A H 0.6738 0.9434 0.1616 0.045 Uiso 1 1 calc R . .
C18 C 1.1950(3) 0.9021(3) 0.0703(2) 0.0476(9) Uani 1 1 d . . .
H18A H 1.2606 0.9254 0.0670 0.071 Uiso 1 1 calc R . .
H18B H 1.1932 0.8965 0.0146 0.071 Uiso 1 1 calc R . .
H18C H 1.2118 0.8253 0.1019 0.071 Uiso 1 1 calc R . .
C19 C 0.9195(4) 0.6371(3) 0.5761(2) 0.0454(9) Uani 1 1 d . . .
H19A H 0.8358 0.6402 0.5963 0.068 Uiso 1 1 calc R . .
H19B H 0.9254 0.6924 0.6041 0.068 Uiso 1 1 calc R . .
H19C H 0.9809 0.5571 0.5873 0.068 Uiso 1 1 calc R . .
C20 C 0.9445(3) 0.6703(3) 0.48454(19) 0.0345(7) Uani 1 1 d . . .
C21 C 1.0485(3) 0.6778(3) 0.4296(2) 0.0412(8) Uani 1 1 d . . .
H21A H 1.1221 0.6659 0.4426 0.049 Uiso 1 1 calc R . .
C22 C 1.0249(3) 0.7066(3) 0.3509(2) 0.0363(7) Uani 1 1 d . . .
C23 C 1.1074(4) 0.7255(4) 0.2686(2) 0.0531(10) Uani 1 1 d . . .
H23A H 1.0646 0.7439 0.2249 0.080 Uiso 1 1 calc R . .
H23B H 1.1852 0.6537 0.2576 0.080 Uiso 1 1 calc R . .
H23C H 1.1260 0.7910 0.2701 0.080 Uiso 1 1 calc R . .
C24 C 0.6173(4) 0.5600(3) 0.6011(2) 0.0504(9) Uani 1 1 d . . .
H24A H 0.6257 0.6276 0.6113 0.076 Uiso 1 1 calc R . .
H24B H 0.6638 0.4895 0.6333 0.076 Uiso 1 1 calc R . .
H24C H 0.5292 0.5755 0.6175 0.076 Uiso 1 1 calc R . .
C25 C 0.6683(3) 0.5402(3) 0.51044(19) 0.0362(7) Uani 1 1 d . . .
C26 C 0.6774(3) 0.4566(3) 0.4670(2) 0.0414(8) Uani 1 1 d . . .
H26A H 0.6494 0.3967 0.4885 0.050 Uiso 1 1 calc R . .
C27 C 0.7370(3) 0.4774(3) 0.3839(2) 0.0366(7) Uani 1 1 d . . .
C28 C 0.7735(4) 0.4114(4) 0.3091(2) 0.0525(10) Uani 1 1 d . . .
H28A H 0.8133 0.4485 0.2605 0.079 Uiso 1 1 calc R . .
H28B H 0.6990 0.4139 0.2997 0.079 Uiso 1 1 calc R . .
H28C H 0.8317 0.3292 0.3188 0.079 Uiso 1 1 calc R . .
C29 C 0.7332(3) 0.7111(3) 0.46681(18) 0.0314(7) Uani 1 1 d . . .
H29A H 0.7073 0.7186 0.5276 0.038 Uiso 1 1 calc R . .
C30 C 0.6473(3) 0.8258(3) 0.42708(17) 0.0304(7) Uani 1 1 d . . .
C31 C 0.6612(3) 0.9292(3) 0.42563(18) 0.0319(7) Uani 1 1 d . . .
H31A H 0.7251 0.9251 0.4466 0.038 Uiso 1 1 calc R . .
C32 C 0.5819(3) 1.0374(3) 0.39363(18) 0.0323(7) Uani 1 1 d . . .
C33 C 0.4871(3) 1.0433(3) 0.3626(2) 0.0340(7) Uani 1 1 d . . .
C34 C 0.4739(3) 0.9417(3) 0.3636(2) 0.0389(8) Uani 1 1 d . . .
H34A H 0.4105 0.9456 0.3422 0.047 Uiso 1 1 calc R . .
C35 C 0.5542(3) 0.8325(3) 0.3962(2) 0.0352(7) Uani 1 1 d . . .
H35A H 0.5442 0.7633 0.3969 0.042 Uiso 1 1 calc R . .
C36 C 0.6907(4) 1.1383(4) 0.4136(3) 0.0521(9) Uani 1 1 d . . .
H36A H 0.6858 1.2179 0.4075 0.078 Uiso 1 1 calc R . .
H36B H 0.7694 1.0872 0.3786 0.078 Uiso 1 1 calc R . .
H36C H 0.6864 1.1067 0.4713 0.078 Uiso 1 1 calc R . .
C37 C 0.0806(4) 0.0447(5) 0.3748(3) 0.0697(13) Uani 1 1 d . . .
S1 S 0.16483(8) 0.07929(8) 0.27159(5) 0.0408(2) Uani 1 1 d . . .
O5 O 0.2500(3) -0.0343(3) 0.2417(2) 0.0718(9) Uani 1 1 d . . .
O6 O 0.2222(3) 0.1455(3) 0.28764(18) 0.0584(7) Uani 1 1 d . . .
O7 O 0.0666(2) 0.1511(2) 0.22929(16) 0.0512(6) Uani 1 1 d . . .
F1 F 0.0229(3) -0.0187(3) 0.3713(2) 0.1018(10) Uani 1 1 d . . .
F2 F -0.0091(3) 0.1433(4) 0.4100(2) 0.1100(11) Uani 1 1 d . . .
F3 F 0.1564(4) -0.0152(5) 0.4232(2) 0.1491(19) Uani 1 1 d . . .
O8 O 0.5301(9) 0.5841(13) 0.8293(7) 0.315(7) Uani 1 1 d . . .
C38 C 0.4127(8) 0.5869(12) 0.8653(9) 0.238(8) Uani 1 1 d . . .
H38A H 0.4215 0.5052 0.8824 0.286 Uiso 1 1 calc R . .
H38B H 0.3625 0.6207 0.8239 0.286 Uiso 1 1 calc R . .
C39 C 0.3462(7) 0.6567(7) 0.9378(6) 0.134(3) Uani 1 1 d . . .
H39A H 0.2703 0.7254 0.9268 0.161 Uiso 1 1 calc R . .
H39B H 0.3206 0.6079 0.9861 0.161 Uiso 1 1 calc R . .
C40 C 0.4217(5) 0.6946(6) 0.9546(4) 0.0882(17) Uani 1 1 d . . .
H40A H 0.3769 0.7797 0.9632 0.106 Uiso 1 1 calc R . .
H40B H 0.4496 0.6506 1.0049 0.106 Uiso 1 1 calc R . .
C41 C 0.5176(8) 0.6747(9) 0.8898(5) 0.144(3) Uani 1 1 d . . .
H41A H 0.5948 0.6413 0.9090 0.173 Uiso 1 1 calc R . .
H41B H 0.5095 0.7506 0.8575 0.173 Uiso 1 1 calc R . .

loop_
_atom_site_aniso_label
_atom_site_aniso_U_11
_atom_site_aniso_U_22
_atom_site_aniso_U_33
_atom_site_aniso_U_23
_atom_site_aniso_U_13
_atom_site_aniso_U_12
Ag1 0.05597(19) 0.0614(2) 0.02245(13) -0.00183(11) -0.00719(11) -0.02636(15)
N1 0.0388(15) 0.0435(17) 0.0327(14) -0.0001(12) -0.0082(11) -0.0228(13)
N2 0.0373(14) 0.0428(16) 0.0307(13) 0.0004(12) -0.0107(11) -0.0223(13)
N3 0.0390(15) 0.0389(16) 0.0232(12) 0.0003(11) -0.0082(11) -0.0166(13)
N4 0.0367(14) 0.0339(15) 0.0228(12) -0.0017(10) -0.0069(10) -0.0151(12)
N5 0.0363(14) 0.0400(16) 0.0249(12) -0.0009(11) -0.0075(11) -0.0140(12)
N6 0.0326(13) 0.0343(15) 0.0235(12) -0.0028(10) -0.0084(10) -0.0102(11)
N7 0.0421(15) 0.0348(15) 0.0251(12) -0.0043(11) -0.0051(11) -0.0134(13)
N8 0.0366(14) 0.0297(14) 0.0233(12) -0.0033(10) -0.0053(10) -0.0118(11)
O1 0.0442(14) 0.0520(16) 0.0544(15) -0.0201(12) -0.0065(11) -0.0222(12)
O2 0.0330(12) 0.0502(15) 0.0558(15) -0.0170(12) -0.0070(11) -0.0191(11)
O3 0.0459(14) 0.0347(13) 0.0682(17) 0.0020(12) -0.0296(12) -0.0122(11)
O4 0.0426(13) 0.0342(13) 0.0543(14) -0.0033(11) -0.0161(11) -0.0185(11)
C1 0.042(2) 0.055(2) 0.053(2) -0.0074(18) -0.0022(16) -0.0278(18)
C2 0.0334(17) 0.0360(19) 0.0469(19) -0.0076(15) -0.0081(14) -0.0142(15)
C3 0.0355(18) 0.049(2) 0.056(2) -0.0049(17) -0.0187(16) -0.0169(16)
C4 0.0393(18) 0.0373(19) 0.0406(18) -0.0038(14) -0.0185(14) -0.0134(15)
C5 0.061(2) 0.066(3) 0.046(2) 0.0086(19) -0.0296(19) -0.030(2)
C6 0.059(2) 0.048(2) 0.041(2) 0.0053(17) -0.0176(18) -0.0069(19)
C7 0.0392(18) 0.0360(18) 0.0327(16) 0.0007(14) -0.0095(13) -0.0161(16)
C8 0.0386(18) 0.040(2) 0.0358(17) -0.0051(15) -0.0030(14) -0.0119(15)
C9 0.0420(18) 0.0408(19) 0.0275(15) -0.0069(13) -0.0024(13) -0.0229(16)
C10 0.055(2) 0.061(2) 0.0264(16) -0.0064(16) -0.0033(15) -0.0246(19)
C11 0.0372(17) 0.0345(17) 0.0281(15) 0.0029(13) -0.0116(13) -0.0177(14)
C12 0.0345(16) 0.0330(17) 0.0293(15) 0.0022(13) -0.0101(12) -0.0150(14)
C13 0.0308(16) 0.0344(18) 0.0311(15) -0.0033(13) -0.0064(12) -0.0109(14)
C14 0.0316(16) 0.0386(18) 0.0344(16) 0.0002(14) -0.0116(13) -0.0165(14)
C15 0.0380(18) 0.0359(18) 0.0322(16) -0.0033(14) -0.0084(13) -0.0154(15)
C16 0.0353(17) 0.043(2) 0.0373(17) -0.0088(15) -0.0017(14) -0.0165(15)
C17 0.0341(17) 0.042(2) 0.0383(17) -0.0026(15) -0.0073(13) -0.0197(15)
C18 0.0308(17) 0.050(2) 0.062(2) -0.0081(18) -0.0074(16) -0.0177(16)
C19 0.056(2) 0.045(2) 0.0347(17) -0.0025(15) -0.0200(16) -0.0157(18)
C20 0.0417(18) 0.0276(17) 0.0335(16) -0.0045(13) -0.0163(14) -0.0091(14)
C21 0.0368(18) 0.041(2) 0.0481(19) -0.0036(16) -0.0195(15) -0.0132(16)
C22 0.0355(17) 0.0326(18) 0.0389(17) -0.0044(14) -0.0091(14) -0.0125(14)
C23 0.044(2) 0.067(3) 0.046(2) 0.0010(19) -0.0057(16) -0.028(2)
C24 0.062(2) 0.044(2) 0.0319(17) 0.0004(15) 0.0024(16) -0.0226(19)
C25 0.0373(17) 0.0330(18) 0.0315(16) 0.0034(13) -0.0081(13) -0.0122(14)
C26 0.0453(19) 0.0371(19) 0.0422(18) -0.0002(15) -0.0092(15) -0.0202(16)
C27 0.0406(18) 0.0331(18) 0.0360(17) -0.0045(14) -0.0097(14) -0.0148(15)
C28 0.071(3) 0.046(2) 0.045(2) -0.0127(17) -0.0093(18) -0.028(2)
C29 0.0342(16) 0.0350(17) 0.0212(13) -0.0049(12) -0.0050(12) -0.0118(14)
C30 0.0308(15) 0.0310(17) 0.0249(14) -0.0073(12) -0.0041(12) -0.0092(13)
C31 0.0306(16) 0.0357(18) 0.0305(15) -0.0058(13) -0.0078(12) -0.0136(14)
C32 0.0320(16) 0.0323(17) 0.0301(15) -0.0076(13) 0.0000(12) -0.0145(14)
C33 0.0291(16) 0.0314(17) 0.0373(16) -0.0057(13) -0.0075(13) -0.0086(14)
C34 0.0347(17) 0.0390(19) 0.0465(19) -0.0068(15) -0.0148(14) -0.0143(15)
C35 0.0348(17) 0.0311(17) 0.0401(17) -0.0090(14) -0.0074(14) -0.0132(14)
C36 0.056(2) 0.046(2) 0.066(2) -0.0021(19) -0.0195(19) -0.0309(19)
C37 0.063(3) 0.089(4) 0.061(3) 0.014(3) -0.023(2) -0.039(3)
S1 0.0411(5) 0.0397(5) 0.0445(5) -0.0008(4) -0.0195(4) -0.0151(4)
O5 0.0616(18) 0.0471(17) 0.090(2) -0.0194(16) -0.0193(16) -0.0034(14)
O6 0.0579(16) 0.0615(18) 0.0730(19) 0.0016(14) -0.0347(14) -0.0309(14)
O7 0.0557(15) 0.0499(16) 0.0561(15) 0.0009(12) -0.0313(13) -0.0203(13)
F1 0.090(2) 0.097(2) 0.123(3) 0.022(2) -0.0187(19) -0.0615(19)
F2 0.102(2) 0.139(3) 0.075(2) -0.036(2) 0.0151(18) -0.052(2)
F3 0.111(3) 0.251(5) 0.083(2) 0.089(3) -0.060(2) -0.095(3)
O8 0.199(9) 0.54(2) 0.246(11) -0.195(12) 0.061(8) -0.201(11)
C38 0.100(6) 0.310(15) 0.344(17) -0.250(14) -0.018(8) -0.051(8)
C39 0.121(6) 0.128(6) 0.179(8) -0.047(6) -0.039(6) -0.059(5)
C40 0.063(3) 0.109(5) 0.104(4) -0.049(4) -0.009(3) -0.037(3)
C41 0.139(7) 0.211(10) 0.118(6) -0.056(6) -0.002(5) -0.104(7)

loop_
_atom_type_symbol
_atom_type_description
_atom_type_scat_dispersion_real
_atom_type_scat_dispersion_imag
_atom_type_scat_source
C C 0.0033 0.0016 'International Tables Vol C Tables 4.2.6.8 and 6.1.1.4'
H H 0.0000 0.0000 'International Tables Vol C Tables 4.2.6.8 and 6.1.1.4'
N N 0.0061 0.0033 'International Tables Vol C Tables 4.2.6.8 and 6.1.1.4'
O O 0.0106 0.0060 'International Tables Vol C Tables 4.2.6.8 and 6.1.1.4'
F F 0.0171 0.0103 'International Tables Vol C Tables 4.2.6.8 and 6.1.1.4'
S S 0.1246 0.1234 'International Tables Vol C Tables 4.2.6.8 and 6.1.1.4'
Ag Ag -0.8971 1.1015 'International Tables Vol C Tables 4.2.6.8 and 6.1.1.4'

loop_
_geom_angle_atom_site_label_1
_geom_angle_atom_site_label_2
_geom_angle_atom_site_label_3
_geom_angle
_geom_angle_site_symmetry_1
_geom_angle_site_symmetry_3
_geom_angle_publ_flag
N3 Ag1 N7 126.43(9) . . ?
N3 Ag1 N5 108.49(9) . . ?
N7 Ag1 N5 81.89(9) . . ?
N3 Ag1 N1 79.46(9) . . ?
N7 Ag1 N1 109.00(9) . . ?
N5 Ag1 N1 159.56(9) . . ?
C2 N1 N2 104.9(3) . . ?
C2 N1 Ag1 137.0(2) . . ?
N2 N1 Ag1 117.88(18) . . ?
C4 N2 N1 111.6(3) . . ?
C4 N2 C11 128.1(3) . . ?
N1 N2 C11 120.2(2) . . ?
C7 N3 N4 105.7(2) . . ?
C7 N3 Ag1 131.8(2) . . ?
N4 N3 Ag1 121.30(19) . . ?
C9 N4 N3 111.5(3) . . ?
C9 N4 C11 128.9(3) . . ?
N3 N4 C11 119.5(2) . . ?
C22 N5 N6 104.9(2) . . ?
C22 N5 Ag1 133.0(2) . . ?
N6 N5 Ag1 115.89(19) . . ?
C20 N6 N5 111.7(2) . . ?
C20 N6 C29 128.2(2) . . ?
N5 N6 C29 119.6(2) . . ?
C27 N7 N8 105.6(2) . . ?
C27 N7 Ag1 132.8(2) . . ?
N8 N7 Ag1 120.5(2) . . ?
C25 N8 N7 111.5(3) . . ?
C25 N8 C29 129.0(2) . . ?
N7 N8 C29 119.4(2) . . ?
C14 O2 C18 117.2(3) . . ?
C32 O4 C36 116.9(3) . . ?
N1 C2 C3 110.7(3) . . ?
N1 C2 C1 121.2(3) . . ?
C3 C2 C1 128.1(3) . . ?
C4 C3 C2 106.7(3) . . ?
N2 C4 C3 106.1(3) . . ?
N2 C4 C5 123.7(3) . . ?
C3 C4 C5 130.2(3) . . ?
N3 C7 C8 110.3(3) . . ?
N3 C7 C6 119.4(3) . . ?
C8 C7 C6 130.3(3) . . ?
C9 C8 C7 106.7(3) . . ?
N4 C9 C8 105.8(3) . . ?
N4 C9 C10 124.0(3) . . ?
C8 C9 C10 130.2(3) . . ?
N2 C11 N4 111.6(3) . . ?
N2 C11 C12 113.2(3) . . ?
N4 C11 C12 111.0(2) . . ?
C17 C12 C13 119.1(3) . . ?
C17 C12 C11 123.1(3) . . ?
C13 C12 C11 117.6(3) . . ?
C14 C13 C12 120.7(3) . . ?
O2 C14 C13 125.9(3) . . ?
O2 C14 C15 113.8(3) . . ?
C13 C14 C15 120.3(3) . . ?
O1 C15 C16 119.4(3) . . ?
O1 C15 C14 121.7(3) . . ?
C16 C15 C14 119.0(3) . . ?
C15 C16 C17 121.0(3) . . ?
C12 C17 C16 119.9(3) . . ?
N6 C20 C21 105.8(3) . . ?
N6 C20 C19 123.7(3) . . ?
C21 C20 C19 130.4(3) . . ?
C20 C21 C22 106.9(3) . . ?
N5 C22 C21 110.7(3) . . ?
N5 C22 C23 120.3(3) . . ?
C21 C22 C23 129.0(3) . . ?
N8 C25 C26 106.0(3) . . ?
N8 C25 C24 123.0(3) . . ?
C26 C25 C24 130.9(3) . . ?
C25 C26 C27 106.6(3) . . ?
N7 C27 C26 110.3(3) . . ?
N7 C27 C28 119.8(3) . . ?
C26 C27 C28 130.0(3) . . ?
N6 C29 N8 110.8(2) . . ?
N6 C29 C30 111.2(3) . . ?
N8 C29 C30 113.0(2) . . ?
C35 C30 C31 119.4(3) . . ?
C35 C30 C29 122.6(3) . . ?
C31 C30 C29 118.0(3) . . ?
C32 C31 C30 120.5(3) . . ?
O4 C32 C31 124.8(3) . . ?
O4 C32 C33 115.6(3) . . ?
C31 C32 C33 119.6(3) . . ?
O3 C33 C34 123.2(3) . . ?
O3 C33 C32 116.9(3) . . ?
C34 C33 C32 119.9(3) . . ?
C33 C34 C35 120.3(3) . . ?
C30 C35 C34 120.2(3) . . ?
F3 C37 F1 108.3(5) . . ?
F3 C37 F2 108.8(5) . . ?
F1 C37 F2 106.0(4) . . ?
F3 C37 S1 111.1(3) . . ?
F1 C37 S1 111.2(4) . . ?
F2 C37 S1 111.3(4) . . ?
O5 S1 O7 116.12(18) . . ?
O5 S1 O6 115.11(18) . . ?
O7 S1 O6 112.93(16) . . ?
O5 S1 C37 103.8(2) . . ?
O7 S1 C37 103.31(19) . . ?
O6 S1 C37 103.4(2) . . ?
C38 O8 C41 95.8(7) . . ?
O8 C38 C39 112.7(8) . . ?
C40 C39 C38 109.9(7) . . ?
C41 C40 C39 106.1(6) . . ?
C40 C41 O8 113.3(7) . . ?

loop_
_geom_bond_atom_site_label_1
_geom_bond_atom_site_label_2
_geom_bond_distance
_geom_bond_site_symmetry_2
_geom_bond_publ_flag
Ag1 N3 2.307(2) . ?
Ag1 N7 2.344(3) . ?
Ag1 N5 2.385(3) . ?
Ag1 N1 2.449(3) . ?
N1 C2 1.326(4) . ?
N1 N2 1.380(4) . ?
N2 C4 1.357(4) . ?
N2 C11 1.452(4) . ?
N3 C7 1.319(4) . ?
N3 N4 1.367(3) . ?
N4 C9 1.361(4) . ?
N4 C11 1.460(4) . ?
N5 C22 1.328(4) . ?
N5 N6 1.371(3) . ?
N6 C20 1.356(4) . ?
N6 C29 1.451(4) . ?
N7 C27 1.318(4) . ?
N7 N8 1.367(3) . ?
N8 C25 1.356(4) . ?
N8 C29 1.465(4) . ?
O1 C15 1.357(4) . ?
O2 C14 1.370(4) . ?
O2 C18 1.420(4) . ?
O3 C33 1.368(4) . ?
O4 C32 1.368(4) . ?
O4 C36 1.423(4) . ?
C1 C2 1.491(5) . ?
C2 C3 1.401(5) . ?
C3 C4 1.367(5) . ?
C4 C5 1.497(5) . ?
C6 C7 1.492(5) . ?
C7 C8 1.403(4) . ?
C8 C9 1.367(5) . ?
C9 C10 1.489(4) . ?
C11 C12 1.521(4) . ?
C12 C17 1.388(4) . ?
C12 C13 1.401(4) . ?
C13 C14 1.371(5) . ?
C14 C15 1.405(4) . ?
C15 C16 1.376(5) . ?
C16 C17 1.394(5) . ?
C19 C20 1.490(4) . ?
C20 C21 1.366(5) . ?
C21 C22 1.391(5) . ?
C22 C23 1.497(5) . ?
C24 C25 1.495(4) . ?
C25 C26 1.362(5) . ?
C26 C27 1.404(5) . ?
C27 C28 1.504(5) . ?
C29 C30 1.517(4) . ?
C30 C35 1.371(4) . ?
C30 C31 1.399(4) . ?
C31 C32 1.383(4) . ?
C32 C33 1.396(4) . ?
C33 C34 1.372(5) . ?
C34 C35 1.400(5) . ?
C37 F3 1.298(5) . ?
C37 F1 1.322(6) . ?
C37 F2 1.333(6) . ?
C37 S1 1.817(5) . ?
S1 O5 1.421(3) . ?
S1 O7 1.436(2) . ?
S1 O6 1.437(3) . ?
O8 C38 1.378(11) . ?
O8 C41 1.626(11) . ?
C38 C39 1.460(11) . ?
C39 C40 1.354(8) . ?
C40 C41 1.306(8) . ?
